data_7050413
loop_
_publ_author_name
'Braunstein, Pierre'
'Clerc, Guislaine'
'Morise, Xavier'

_publ_section_title
;
 Cyclopropanation and Diels--Alder reactions catalyzed by the first
 heterobimetallic complexes with bridging phosphinooxazoline ligands
;
_journal_issue 1
_journal_name_full 'New Journal of Chemistry'
_journal_page_first 68
_journal_page_last 72
_journal_paper_doi 10.1039/b206410n
_journal_volume 27
_journal_year 2003
_chemical_formula_moiety 'C35 H32 Fe N2 O5 P2'
_chemical_formula_sum 'C35 H32 Fe N2 O5 P2'
_chemical_formula_weight 678.45
_chemical_name_systematic ?
_space_group_IT_number 43
_symmetry_cell_setting orthorhombic
_symmetry_space_group_name_Hall 'F 2 -2d'
_symmetry_space_group_name_H-M 'F d d 2'
_cell_angle_alpha 90
_cell_angle_beta 90
_cell_angle_gamma 90
_cell_formula_units_Z 16
_cell_length_a 41.966(1)
_cell_length_b 34.575(1)
_cell_length_c 9.741(1)
_cell_measurement_reflns_used 17857
_cell_measurement_temperature 173
_cell_measurement_theta_max 27.5
_cell_measurement_theta_min 1.4
_cell_volume 14133.9(15)
_computing_publication_material CIFGEN_IN_OpenMoleN_(_1997)
_computing_structure_refinement LSFM_OpenMoleN_(_1997)
_computing_structure_solution Direct_methods_(SIR,_Burla_et_al.,_1989)
_diffrn_ambient_temperature 173
_diffrn_measurement_details
;
17857 reflections were collected using program Collect
("Collect" Data collection software, Nonius B.V., 1998)
The conditions were as follow : crystal to detector distance =  36. mm.
Scan angle =  2.0 deg 1 scans of   60 sec per frame.
Data collection was divided into  2 set(s)
with the following starting angles and number of frames :

Set 1 Theta =    8.50 Omega =  180.00 Kappa =    0.00   77 frames
Set 2 Theta =   -6.70 Kappa = -132.00 Phi   =    0.00   13 frames
Friedel pairs were not averaged. Internal R = 0.04
;
_diffrn_measurement_device_type KappaCCD
_diffrn_measurement_method '\p scans'
_diffrn_radiation_monochromator graphite
_diffrn_radiation_type Mo-K\a
_diffrn_radiation_wavelength 0.71073
_diffrn_reflns_av_R_equivalents 0.040
_diffrn_reflns_av_sigmaI/netI 0.333
_diffrn_reflns_limit_h_max 12
_diffrn_reflns_limit_h_min 0
_diffrn_reflns_limit_k_max 44
_diffrn_reflns_limit_k_min -44
_diffrn_reflns_limit_l_max 54
_diffrn_reflns_limit_l_min -54
_diffrn_reflns_number 17857
_diffrn_reflns_theta_max 27.49
_diffrn_reflns_theta_min 2.5
_diffrn_source xray_tube
_diffrn_standards_decay_% 0
_exptl_absorpt_coefficient_mu 0.559
_exptl_absorpt_correction_type none
_exptl_crystal_colour yellow
_exptl_crystal_density_diffrn 1.28
_exptl_crystal_density_method none
_exptl_crystal_description prism
_exptl_crystal_F_000 5632
_exptl_crystal_size_max 0.12
_exptl_crystal_size_mid 0.10
_exptl_crystal_size_min 0.08
_refine_diff_density_max 0.175
_refine_diff_density_min -0.051
_refine_ls_abs_structure_details 'Flack H D  (1983), Acta Cryst. A39, 876-881'
_refine_ls_abs_structure_Flack 0.10(3)
_refine_ls_extinction_method none
_refine_ls_goodness_of_fit_all 1.802
_refine_ls_goodness_of_fit_ref 1.361
_refine_ls_hydrogen_treatment noref
_refine_ls_matrix_type full
_refine_ls_number_constraints 0
_refine_ls_number_parameters 441
_refine_ls_number_reflns 2614
_refine_ls_number_restraints 1
_refine_ls_R_factor_all 0.085
_refine_ls_R_factor_gt 0.046
_refine_ls_shift/esd_mean 0.001
_refine_ls_shift/su_max 0.022
_refine_ls_structure_factor_coef F
_refine_ls_weighting_scheme sigma
_refine_ls_wR_factor_all 0.106
_refine_ls_wR_factor_ref 0.079
_reflns_number_gt 2614
_reflns_number_total 4422
_reflns_threshold_expression >3.0\s(I)
_cod_data_source_file b206410n.txt
_cod_data_source_block st499
_cod_original_cell_volume 14133(2)
_cod_original_sg_symbol_Hall ' F 2 -2d'
_cod_database_code 7050413

loop_
_symmetry_equiv_pos_as_xyz
x,y,z
-x,-y,+z
1/4+x,1/4-y,1/4+z
1/4-x,1/4+y,1/4+z
+x,1/2+y,1/2+z
-x,1/2-y,1/2+z
1/4+x,3/4-y,3/4+z
1/4-x,3/4+y,3/4+z
1/2+x,+y,1/2+z
1/2-x,-y,1/2+z
3/4+x,1/4-y,3/4+z
3/4-x,1/4+y,3/4+z
1/2+x,1/2+y,+z
1/2-x,1/2-y,+z
3/4+x,3/4-y,1/4+z
3/4-x,3/4+y,1/4+z

loop_
_atom_site_aniso_label
_atom_site_aniso_U_11
_atom_site_aniso_U_22
_atom_site_aniso_U_33
_atom_site_aniso_U_12
_atom_site_aniso_U_13
_atom_site_aniso_U_23
_atom_site_aniso_type_symbol
FE 0.0194(4) 0.0246(4) 0.0259(4) -0.0003(5) 0.0026(4) -0.0034(5) Fe
C1 0.017(4) 0.034(4) 0.032(4) -0.002(3) 0.003(3) 0.002(4) C
O1 0.041(4) 0.025(3) 0.059(4) -0.005(3) 0.004(3) -0.011(3) O
C2 0.026(4) 0.023(4) 0.036(4) -0.004(3) 0.008(3) -0.004(3) C
O2 0.056(4) 0.033(3) 0.052(3) 0.007(3) 0.007(3) 0.010(3) O
C3 0.027(4) 0.066(6) 0.027(4) 0.005(4) 0.001(4) -0.015(4) C
O3 0.049(4) 0.115(6) 0.033(3) 0.013(4) -0.006(3) -0.016(4) O
P1 0.0200(9) 0.0234(9) 0.027(1) 0.0015(8) 0.0027(8) 0.0016(8) P
C4 0.022(4) 0.033(4) 0.037(4) 0.002(4) -0.004(3) 0.000(4) C
C5 0.027(4) 0.042(5) 0.041(5) -0.001(4) -0.003(4) -0.003(4) C
N1 0.049(5) 0.062(5) 0.037(4) 0.007(4) 0.003(4) 0.013(4) N
C6 0.069(7) 0.094(8) 0.035(5) -0.002(7) -0.002(5) 0.015(5) C
C7 0.061(7) 0.113(9) 0.028(5) -0.016(6) -0.002(5) -0.007(6) C
O4 0.054(4) 0.077(4) 0.027(3) 0.019(3) -0.001(3) -0.003(3) O
C8 0.014(3) 0.025(4) 0.037(4) -0.002(3) 0.006(3) 0.001(3) C
C9 0.015(4) 0.037(4) 0.051(5) 0.001(3) 0.001(4) 0.004(4) C
C10 0.038(5) 0.029(4) 0.060(5) 0.012(4) 0.006(4) 0.011(4) C
C11 0.034(5) 0.019(4) 0.073(5) 0.003(4) 0.020(4) 0.006(4) C
C12 0.050(5) 0.031(4) 0.048(5) -0.005(4) 0.023(4) -0.008(4) C
C13 0.038(5) 0.036(5) 0.046(5) -0.004(4) 0.010(4) 0.002(4) C
C14 0.032(4) 0.024(4) 0.029(4) -0.003(4) 0.006(4) -0.001(3) C
C15 0.036(5) 0.050(5) 0.064(5) 0.002(4) 0.011(5) 0.024(5) C
C16 0.065(6) 0.084(7) 0.088(6) -0.008(6) 0.045(5) 0.039(6) C
C17 0.14(1) 0.047(6) 0.052(6) -0.013(7) 0.006(7) 0.027(5) C
C18 0.067(6) 0.055(6) 0.040(5) 0.010(5) 0.019(5) 0.009(5) C
C19 0.041(5) 0.029(4) 0.028(4) 0.004(4) -0.002(4) 0.004(3) C
P2 0.0179(9) 0.028(1) 0.027(1) -0.0011(8) -0.0005(7) -0.0064(8) P
C20 0.034(5) 0.044(5) 0.035(4) 0.001(4) -0.003(4) -0.004(4) C
C21 0.036(5) 0.060(6) 0.058(5) -0.013(5) -0.014(4) 0.028(5) C
N2 0.069(5) 0.034(4) 0.064(5) -0.003(4) 0.015(5) 0.007(4) N
C22 0.091(8) 0.053(6) 0.073(7) -0.022(6) 0.003(7) 0.011(6) C
C23 0.051(6) 0.055(5) 0.084(6) -0.007(5) -0.007(6) 0.035(5) C
O5 0.062(4) 0.065(5) 0.068(4) 0.008(4) 0.007(4) 0.026(4) O
C24 0.028(4) 0.032(4) 0.027(4) -0.004(4) 0.003(3) -0.006(3) C
C25 0.034(5) 0.073(6) 0.048(5) 0.022(4) 0.011(4) -0.013(5) C
C26 0.040(6) 0.095(8) 0.058(6) 0.002(6) 0.010(5) -0.033(5) C
C27 0.048(5) 0.072(7) 0.054(6) -0.003(5) 0.025(4) -0.024(5) C
C28 0.087(8) 0.088(8) 0.045(6) 0.026(7) 0.003(6) -0.014(6) C
C29 0.058(6) 0.086(7) 0.036(5) 0.036(5) -0.002(5) -0.016(5) C
C30 0.016(4) 0.034(4) 0.042(4) -0.008(3) 0.003(4) -0.008(4) C
C31 0.032(8) 0.031(8) 0.045(9) -0.025(6) -0.003(8) -0.003(7) C
C32 0.04(1) 0.021(8) 0.08(1) 0.000(8) -0.01(1) -0.015(9) C
C33 0.048(6) 0.039(5) 0.068(6) -0.006(4) -0.004(5) -0.002(5) C
C34 0.06(1) 0.04(1) 0.039(9) -0.032(8) 0.000(9) -0.002(8) C
C35 0.019(7) 0.033(9) 0.040(8) -0.007(7) 0.000(7) 0.003(7) C
C36 0.039(9) 0.034(9) 0.041(9) -0.022(8) 0.003(8) -0.007(8) C
C37 0.07(1) 0.05(1) 0.05(1) -0.035(9) -0.00(1) 0.005(9) C
C38 0.04(1) 0.05(1) 0.06(1) 0.006(9) -0.018(9) -0.017(9) C
C39 0.023(8) 0.034(9) 0.040(8) -0.021(7) -0.003(7) -0.008(7) C

loop_
_atom_site_label
_atom_site_fract_x
_atom_site_fract_y
_atom_site_fract_z
_atom_site_U_iso_or_equiv
_atom_site_occupancy
_atom_site_thermal_displace_type
_atom_site_calc_flag
_atom_site_calc_attached_atom
_atom_site_type_symbol
FE 0.70794(3) 0.12217(3) 0.13032(3) 0.0231(4) 1.000 Uani ? ? Fe
C1 0.7063(2) 0.0740(2) 0.0711(8) 0.026(4) 1.000 Uani ? ? C
O1 0.7047(1) 0.0422(2) 0.0307(7) 0.039(3) 1.000 Uani ? ? O
C2 0.7010(2) 0.1603(2) 0.0114(8) 0.028(4) 1.000 Uani ? ? C
O2 0.6969(1) 0.1840(2) -0.0675(7) 0.046(3) 1.000 Uani ? ? O
C3 0.7148(2) 0.1322(3) 0.3082(9) 0.036(5) 1.000 Uani ? ? C
O3 0.7205(2) 0.1387(2) 0.4205(6) 0.057(4) 1.000 Uani ? ? O
P1 0.65673(5) 0.11958(5) 0.1761(2) 0.0234(9) 1.000 Uani ? ? P
C4 0.6310(2) 0.1016(2) 0.0361(8) 0.030(4) 1.000 Uani ? ? C
C5 0.6380(2) 0.1168(2) -0.1032(9) 0.036(5) 1.000 Uani ? ? C
N1 0.6236(2) 0.1454(2) -0.1576(7) 0.048(5) 1.000 Uani ? ? N
C6 0.6385(3) 0.1510(3) -0.294(1) 0.061(7) 1.000 Uani ? ? C
C7 0.6640(3) 0.1188(3) -0.304(1) 0.058(7) 1.000 Uani ? ? C
O4 0.6603(1) 0.0977(2) -0.1749(6) 0.048(4) 1.000 Uani ? ? O
C8 0.6378(2) 0.1651(2) 0.2281(8) 0.024(4) 1.000 Uani ? ? C
C9 0.6158(2) 0.1852(2) 0.1486(9) 0.031(4) 1.000 Uani ? ? C
C10 0.6031(2) 0.2203(2) 0.196(1) 0.040(5) 1.000 Uani ? ? C
C11 0.6117(2) 0.2353(2) 0.316(1) 0.036(5) 1.000 Uani ? ? C
C12 0.6338(2) 0.2159(2) 0.3962(9) 0.042(5) 1.000 Uani ? ? C
C13 0.6468(2) 0.1812(2) 0.3541(9) 0.040(5) 1.000 Uani ? ? C
C14 0.6445(2) 0.0862(2) 0.3142(8) 0.028(4) 1.000 Uani ? ? C
C15 0.6137(2) 0.0880(3) 0.365(1) 0.049(5) 1.000 Uani ? ? C
C16 0.6042(3) 0.0608(3) 0.465(1) 0.078(7) 1.000 Uani ? ? C
C17 0.6272(3) 0.0311(3) 0.504(1) 0.070(7) 1.000 Uani ? ? C
C18 0.6562(2) 0.0299(3) 0.4549(9) 0.053(6) 1.000 Uani ? ? C
C19 0.6657(2) 0.0575(2) 0.3599(8) 0.032(4) 1.000 Uani ? ? C
P2 0.76001(5) 0.12244(6) 0.0945(2) 0.024(1) 1.000 Uani ? ? P
C20 0.7844(2) 0.0932(3) 0.2176(8) 0.037(5) 1.000 Uani ? ? C
C21 0.7753(2) 0.0520(3) 0.2287(9) 0.050(5) 1.000 Uani ? ? C
N2 0.7869(2) 0.0257(2) 0.1504(9) 0.053(5) 1.000 Uani ? ? N
C22 0.7731(3) -0.0117(3) 0.194(1) 0.071(7) 1.000 Uani ? ? C
C23 0.7467(3) 0.0007(3) 0.296(1) 0.062(6) 1.000 Uani ? ? C
O5 0.7527(2) 0.0417(2) 0.3189(7) 0.065(4) 1.000 Uani ? ? O
C24 0.7737(2) 0.1056(2) -0.0758(7) 0.029(4) 1.000 Uani ? ? C
C25 0.8028(2) 0.0894(3) -0.0979(9) 0.049(5) 1.000 Uani ? ? C
C26 0.8122(2) 0.0785(3) -0.229(1) 0.061(6) 1.000 Uani ? ? C
C27 0.7933(2) 0.0844(3) -0.334(1) 0.057(6) 1.000 Uani ? ? C
C28 0.7631(3) 0.1004(4) -0.316(1) 0.070(7) 1.000 Uani ? ? C
C29 0.7536(2) 0.1108(3) -0.186(1) 0.056(6) 1.000 Uani ? ? C
C30 0.7807(2) 0.1698(2) 0.1123(8) 0.028(4) 1.000 Uani ? ? C
C31 0.7620(4) 0.2064(5) 0.146(2) 0.036(9) 0.500 Uani ? ? C
C32 0.7765(4) 0.2414(5) 0.160(2) 0.04(1) 0.500 Uani ? ? C
C33 0.8106(2) 0.2402(3) 0.142(1) 0.050(6) 1.000 Uani ? ? C
C34 0.8272(4) 0.2094(5) 0.088(2) 0.05(1) 0.500 Uani ? ? C
C35 0.8116(4) 0.1747(5) 0.072(2) 0.029(8) 0.500 Uani ? ? C
C36 0.7878(4) 0.1897(5) 0.002(2) 0.038(9) 0.500 Uani ? ? C
C37 0.7999(5) 0.2267(6) 0.020(2) 0.05(1) 0.500 Uani ? ? C
C38 0.8038(4) 0.2161(6) 0.264(2) 0.05(1) 0.500 Uani ? ? C
C39 0.7892(4) 0.1808(5) 0.252(2) 0.031(8) 0.500 Uani ? ? C
H1 0.6096 0.1082 0.0579 0.0396 1.000 Uiso calc C4 H
H2 0.6331 0.0742 0.0330 0.0396 1.000 Uiso calc C4 H
H3 0.6481 0.1758 -0.2997 0.0857 1.000 Uiso calc C6 H
H4 0.6231 0.1483 -0.3646 0.0857 1.000 Uiso calc C6 H
H5 0.6848 0.1296 -0.3113 0.0876 1.000 Uiso calc C7 H
H6 0.6601 0.1025 -0.3804 0.0876 1.000 Uiso calc C7 H
H7 0.6094 0.1751 0.0622 0.0447 1.000 Uiso calc C9 H
H8 0.5880 0.2336 0.1406 0.0548 1.000 Uiso calc C10 H
H9 0.6027 0.2590 0.3464 0.0545 1.000 Uiso calc C11 H
H10 0.6401 0.2266 0.4818 0.0557 1.000 Uiso calc C12 H
H11 0.6619 0.1683 0.4106 0.0521 1.000 Uiso calc C13 H
H12 0.5992 0.1071 0.3336 0.0649 1.000 Uiso calc C15 H
H13 0.5837 0.0618 0.5058 0.1028 1.000 Uiso calc C16 H
H14 0.6208 0.0117 0.5668 0.1038 1.000 Uiso calc C17 H
H15 0.6706 0.0104 0.4843 0.0703 1.000 Uiso calc C18 H
H16 0.6868 0.0570 0.3252 0.0426 1.000 Uiso calc C19 H
H17 0.7824 0.1046 0.3060 0.0489 1.000 Uiso calc C20 H
H18 0.8060 0.0944 0.1888 0.0489 1.000 Uiso calc C20 H
H19 0.7886 -0.0274 0.2385 0.0941 1.000 Uiso calc C22 H
H20 0.7643 -0.0253 0.1184 0.0941 1.000 Uiso calc C22 H
H21 0.7483 -0.0134 0.3791 0.0825 1.000 Uiso calc C23 H
H22 0.7262 -0.0031 0.2567 0.0825 1.000 Uiso calc C23 H
H23 0.8169 0.0855 -0.0228 0.0674 1.000 Uiso calc C25 H
H24 0.8324 0.0668 -0.2426 0.0837 1.000 Uiso calc C26 H
H25 0.8002 0.0777 -0.4241 0.0756 1.000 Uiso calc C27 H
H26 0.7493 0.1041 -0.3922 0.0949 1.000 Uiso calc C28 H
H27 0.7330 0.1215 -0.1720 0.0778 1.000 Uiso calc C29 H

loop_
_atom_type_symbol
_atom_type_description
_atom_type_scat_dispersion_real
_atom_type_scat_dispersion_imag
_atom_type_scat_source
C ? 0.002 0.002 International_Tables_Vol_IV_Table_2.3.1
H ? 0.000 0.000 International_Tables_Vol_IV_Table_2.3.1
Fe ? 0.301 0.845 International_Tables_Vol_IV_Table_2.3.1
N ? 0.004 0.003 International_Tables_Vol_IV_Table_2.3.1
O ? 0.008 0.006 International_Tables_Vol_IV_Table_2.3.1
P ? 0.090 0.095 International_Tables_Vol_IV_Table_2.3.1

loop_
_geom_angle_atom_site_label_1
_geom_angle_atom_site_label_2
_geom_angle_atom_site_label_3
_geom_angle
_geom_angle_site_symmetry_1
_geom_angle_site_symmetry_2
_geom_angle_site_symmetry_3
_geom_angle_publ_flag
C1 FE C2 118.7(4) . . . ?
C1 FE C3 120.4(5) . . . ?
C1 FE P1 89.4(3) . . . ?
C1 FE P2 89.5(3) . . . ?
C2 FE C3 120.9(5) . . . ?
C2 FE P1 90.1(3) . . . ?
C2 FE P2 93.3(3) . . . ?
C3 FE P1 88.2(3) . . . ?
C3 FE P2 89.6(3) . . . ?
P1 FE P2 176.6(1) . . . ?
FE C1 O1 178.9(8) . . . ?
FE C2 O2 177.9(8) . . . ?
FE C3 O3 177.2(9) . . . ?
FE P1 C4 115.8(3) . . . ?
FE P1 C8 116.3(3) . . . ?
FE P1 C14 116.4(3) . . . ?
C4 P1 C8 103.9(4) . . . ?
C4 P1 C14 99.5(4) . . . ?
C8 P1 C14 102.5(4) . . . ?
P1 C4 C5 116.1(6) . . . ?
C4 C5 N1 124.1(9) . . . ?
C4 C5 C6 164.4(9) . . . ?
C4 C5 C7 154.8(8) . . . ?
C4 C5 O4 116.1(8) . . . ?
N1 C5 C6 40.2(6) . . . ?
N1 C5 C7 81.0(7) . . . ?
N1 C5 O4 119.7(9) . . . ?
C6 C5 C7 40.8(5) . . . ?
C6 C5 O4 79.5(7) . . . ?
C7 C5 O4 38.8(6) . . . ?
C5 N1 C6 105.9(9) . . . ?
C5 C6 N1 33.9(5) . . . ?
C5 C6 C7 71.0(7) . . . ?
N1 C6 C7 104(1) . . . ?
C5 C7 C6 68.2(7) . . . ?
C5 C7 O4 35.1(5) . . . ?
C6 C7 O4 103.3(9) . . . ?
C5 O4 C7 106.1(9) . . . ?
P1 C8 C9 124.2(7) . . . ?
P1 C8 C13 117.8(7) . . . ?
C9 C8 C13 117.9(9) . . . ?
C8 C9 C10 120.2(9) . . . ?
C9 C10 C11 121.4(9) . . . ?
C10 C11 C12 119.3(9) . . . ?
C11 C12 C13 121(1) . . . ?
C8 C13 C12 119(1) . . . ?
P1 C14 C15 119.6(7) . . . ?
P1 C14 C19 119.9(7) . . . ?
C15 C14 C19 120.4(8) . . . ?
C14 C15 C16 118(1) . . . ?
C15 C16 C17 117(1) . . . ?
C16 C17 C18 123(1) . . . ?
C17 C18 C19 119(1) . . . ?
C14 C19 C18 121.1(9) . . . ?
FE P2 C20 115.9(3) . . . ?
FE P2 C24 116.5(3) . . . ?
FE P2 C30 116.7(3) . . . ?
C20 P2 C24 103.6(4) . . . ?
C20 P2 C30 99.2(4) . . . ?
C24 P2 C30 102.5(4) . . . ?
P2 C20 C21 115.2(7) . . . ?
C20 C21 N2 122(1) . . . ?
C20 C21 C22 162(1) . . . ?
C20 C21 C23 157(1) . . . ?
C20 C21 O5 119(1) . . . ?
N2 C21 C22 39.4(6) . . . ?
N2 C21 C23 79.4(8) . . . ?
N2 C21 O5 118(1) . . . ?
C22 C21 C23 40.4(5) . . . ?
C22 C21 O5 78.9(7) . . . ?
C23 C21 O5 38.7(6) . . . ?
C21 N2 C22 107(1) . . . ?
C21 N2 O5 31.7(6) . . . ?
C22 N2 O5 75.7(7) . . . ?
C21 C22 N2 33.3(5) . . . ?
C21 C22 C23 70.1(8) . . . ?
N2 C22 C23 102(1) . . . ?
C21 C23 C22 69.5(7) . . . ?
C21 C23 O5 35.2(5) . . . ?
C22 C23 O5 104.3(9) . . . ?
C21 O5 N2 30.1(6) . . . ?
C21 O5 C23 106(1) . . . ?
N2 O5 C23 75.9(7) . . . ?
P2 C24 C25 123.3(7) . . . ?
P2 C24 C29 117.9(7) . . . ?
C25 C24 C29 118.7(8) . . . ?
C24 C25 C26 120(1) . . . ?
C25 C26 C27 120(1) . . . ?
C26 C27 C28 120(1) . . . ?
C27 C28 C29 119(1) . . . ?
C24 C29 C28 120(1) . . . ?
P2 C30 C31 120.7(8) . . . ?
P2 C30 C35 121(1) . . . ?
P2 C30 C36 119(1) . . . ?
P2 C30 C39 115.6(9) . . . ?
C31 C30 C35 116(1) . . . ?
C31 C30 C36 81(1) . . . ?
C31 C30 C39 72(1) . . . ?
C35 C30 C36 58(1) . . . ?
C35 C30 C39 89(1) . . . ?
C36 C30 C39 124(1) . . . ?
C30 C31 C32 122(1) . . . ?
C30 C31 C36 44.0(9) . . . ?
C30 C31 C37 76(1) . . . ?
C30 C31 C38 79(1) . . . ?
C30 C31 C39 51(1) . . . ?
C32 C31 C36 95(1) . . . ?
C32 C31 C37 55(1) . . . ?
C32 C31 C38 55(1) . . . ?
C32 C31 C39 95(1) . . . ?
C36 C31 C37 40.0(9) . . . ?
C36 C31 C38 88(1) . . . ?
C36 C31 C39 84(1) . . . ?
C37 C31 C38 68(1) . . . ?
C37 C31 C39 90(1) . . . ?
C38 C31 C39 40.0(9) . . . ?
C31 C32 C33 113(1) . . . ?
C31 C32 C37 85(1) . . . ?
C31 C32 C38 84(1) . . . ?
C33 C32 C37 48(1) . . . ?
C33 C32 C38 53(1) . . . ?
C37 C32 C38 86(1) . . . ?
C32 C33 C34 124(1) . . . ?
C32 C33 C37 77(1) . . . ?
C32 C33 C38 74(1) . . . ?
C34 C33 C37 64(1) . . . ?
C34 C33 C38 88(1) . . . ?
C37 C33 C38 116(1) . . . ?
C33 C34 C35 118(1) . . . ?
C33 C34 C36 90(1) . . . ?
C33 C34 C37 57(1) . . . ?
C33 C34 C38 47(1) . . . ?
C35 C34 C36 41(1) . . . ?
C35 C34 C37 86(1) . . . ?
C35 C34 C38 87(1) . . . ?
C36 C34 C37 44(1) . . . ?
C36 C34 C38 89(1) . . . ?
C37 C34 C38 87(1) . . . ?
C30 C35 C34 122(1) . . . ?
C30 C35 C36 58(1) . . . ?
C30 C35 C37 87(1) . . . ?
C30 C35 C39 46.9(8) . . . ?
C34 C35 C36 94(1) . . . ?
C34 C35 C37 48(1) . . . ?
C34 C35 C39 91(1) . . . ?
C36 C35 C37 45(1) . . . ?
C36 C35 C39 93(1) . . . ?
C37 C35 C39 90(1) . . . ?
C30 C36 C31 54(1) . . . ?
C30 C36 C34 91(1) . . . ?
C30 C36 C35 62(1) . . . ?
C30 C36 C37 117(1) . . . ?
C31 C36 C34 93(1) . . . ?
C31 C36 C35 99(1) . . . ?
C31 C36 C37 80(1) . . . ?
C34 C36 C35 43(1) . . . ?
C34 C36 C37 47(1) . . . ?
C35 C36 C37 91(1) . . . ?
C31 C37 C32 39.5(9) . . . ?
C31 C37 C33 81(1) . . . ?
C31 C37 C34 100(1) . . . ?
C31 C37 C35 74(1) . . . ?
C31 C37 C36 59(1) . . . ?
C32 C37 C33 53(1) . . . ?
C32 C37 C34 101(1) . . . ?
C32 C37 C35 101(1) . . . ?
C32 C37 C36 99(1) . . . ?
C33 C37 C34 58(1) . . . ?
C33 C37 C35 90(1) . . . ?
C33 C37 C36 123(1) . . . ?
C34 C37 C35 45(1) . . . ?
C34 C37 C36 88(1) . . . ?
C35 C37 C36 42(1) . . . ?
C31 C38 C32 39.7(9) . . . ?
C31 C38 C33 79(1) . . . ?
C31 C38 C34 85(1) . . . ?
C31 C38 C39 56(1) . . . ?
C32 C38 C33 52(1) . . . ?
C32 C38 C34 83(1) . . . ?
C32 C38 C39 95(1) . . . ?
C33 C38 C34 43(1) . . . ?
C33 C38 C39 121(1) . . . ?
C34 C38 C39 92(1) . . . ?
C30 C39 C31 55(1) . . . ?
C30 C39 C35 43.2(8) . . . ?
C30 C39 C38 115(1) . . . ?
C31 C39 C35 81(1) . . . ?
C31 C39 C38 83(1) . . . ?
C35 C39 C38 87(1) . . . ?

loop_
_geom_bond_atom_site_label_1
_geom_bond_atom_site_label_2
_geom_bond_distance
_geom_bond_site_symmetry_1
_geom_bond_site_symmetry_2
_geom_bond_publ_flag
FE C1 1.763(9) . . ?
FE C2 1.78(1) . . ?
FE C3 1.79(1) . . ?
FE P1 2.197(3) . . ?
FE P2 2.213(3) . . ?
C1 O1 1.17(1) . . ?
C2 O2 1.14(1) . . ?
C3 O3 1.14(1) . . ?
P1 C4 1.848(9) . . ?
P1 C8 1.835(9) . . ?
P1 C14 1.844(9) . . ?
C4 C5 1.48(1) . . ?
C5 N1 1.28(1) . . ?
C5 C6 2.20(2) . . ?
C5 C7 2.24(2) . . ?
C5 O4 1.34(1) . . ?
N1 C6 1.48(1) . . ?
C6 C7 1.55(2) . . ?
C7 O4 1.46(1) . . ?
C8 C9 1.39(1) . . ?
C8 C13 1.40(1) . . ?
C9 C10 1.40(1) . . ?
C10 C11 1.33(2) . . ?
C11 C12 1.39(1) . . ?
C12 C13 1.38(1) . . ?
C14 C15 1.39(1) . . ?
C14 C19 1.40(1) . . ?
C15 C16 1.41(1) . . ?
C16 C17 1.46(2) . . ?
C17 C18 1.31(2) . . ?
C18 C19 1.39(1) . . ?
P2 C20 1.87(1) . . ?
P2 C24 1.850(9) . . ?
P2 C30 1.860(9) . . ?
C20 C21 1.48(1) . . ?
C21 N2 1.28(1) . . ?
C21 C22 2.23(2) . . ?
C21 C23 2.24(2) . . ?
C21 O5 1.34(1) . . ?
N2 C22 1.48(1) . . ?
N2 O5 2.25(1) . . ?
C22 C23 1.54(2) . . ?
C23 O5 1.46(2) . . ?
C24 C25 1.36(1) . . ?
C24 C29 1.38(1) . . ?
C25 C26 1.39(2) . . ?
C26 C27 1.31(2) . . ?
C27 C28 1.39(2) . . ?
C28 C29 1.38(2) . . ?
C30 C31 1.53(2) . . ?
C30 C35 1.36(2) . . ?
C30 C36 1.31(2) . . ?
C30 C39 1.45(2) . . ?
C31 C32 1.36(2) . . ?
C31 C36 1.86(3) . . ?
C31 C37 2.13(3) . . ?
C31 C38 2.12(3) . . ?
C31 C39 1.77(3) . . ?
C32 C33 1.44(2) . . ?
C32 C37 1.76(3) . . ?
C32 C38 1.76(3) . . ?
C33 C34 1.38(3) . . ?
C33 C37 1.35(3) . . ?
C33 C38 1.47(3) . . ?
C34 C35 1.38(2) . . ?
C34 C36 1.97(3) . . ?
C34 C37 1.45(3) . . ?
C34 C38 1.98(3) . . ?
C35 C36 1.31(3) . . ?
C35 C37 1.93(3) . . ?
C35 C39 1.99(3) . . ?
C36 C37 1.39(3) . . ?
C38 C39 1.37(3) . . ?

loop_
_geom_contact_atom_site_label_1
_geom_contact_atom_site_label_2
_geom_contact_distance
_geom_contact_site_symmetry_1
_geom_contact_site_symmetry_2
_geom_contact_publ_flag
? ? ? ? ? ?
